data_2008090
loop_
_publ_author_name
'Davidovi\'c, Naka'
'Matkovi\'c-\<Calogovi\'c, Dubravka'
'Popovi\'c, Zora'
'Fi\<ser-Jaki\'c, Lelja'

_publ_section_title
;
 2-(2-Pyrrolyl)-1,3-benzothiazole
;
_journal_issue 1
_journal_name_full 'Acta Crystallographica Section C'
_journal_page_first 119
_journal_page_last 120
_journal_paper_doi 10.1107/S0108270198011731
_journal_volume 55
_journal_year 1999
_chemical_formula_moiety 'C11 H8 N2 S'
_chemical_formula_sum 'C11 H8 N2 S'
_chemical_formula_weight 200.25
_chemical_name_systematic
;
2-(2-Pyrrolyl)-benzothiazole
;
_space_group_IT_number 96
_symmetry_cell_setting tetragonal
_symmetry_space_group_name_Hall 'P 4nw 2abw'
_symmetry_space_group_name_H-M 'P 43 21 2'
_cell_angle_alpha 90.00
_cell_angle_beta 90.00
_cell_angle_gamma 90.00
_cell_formula_units_Z 8
_cell_length_a 8.0916(9)
_cell_length_b 8.0916(9)
_cell_length_c 30.078(4)
_cell_measurement_reflns_used 32
_cell_measurement_temperature 293(2)
_cell_measurement_theta_max 13.1
_cell_measurement_theta_min 7.8
_cell_volume 1969.3(4)
_computing_cell_refinement STADI4
_computing_data_collection 'STADI4 (Stoe & Cie, 1995)'
_computing_data_reduction 'XRED (Stoe & Cie, 1995)'
_computing_molecular_graphics 'PLATON97 (Spek, 1990), ORTEPII (Johnson, 1976)'
_computing_publication_material 'SHELXL97, PLATON97'
_computing_structure_refinement 'SHELXL97 (Sheldrick, 1997)'
_computing_structure_solution 'SHELXS97 (Sheldrick, 1990)'
_diffrn_measured_fraction_theta_full 0.993
_diffrn_measured_fraction_theta_max 0.993
_diffrn_measurement_device_type 'Philips PW1100 updated by Stoe'
_diffrn_measurement_method \w-2\q
_diffrn_radiation_monochromator graphite
_diffrn_radiation_source 'fine-focus sealed tube'
_diffrn_radiation_type MoK\a
_diffrn_radiation_wavelength 0.71073
_diffrn_reflns_av_R_equivalents 0.0497
_diffrn_reflns_av_sigmaI/netI 0.1470
_diffrn_reflns_limit_h_max 11
_diffrn_reflns_limit_h_min -2
_diffrn_reflns_limit_k_max 11
_diffrn_reflns_limit_k_min 0
_diffrn_reflns_limit_l_max 41
_diffrn_reflns_limit_l_min 0
_diffrn_reflns_number 5310
_diffrn_reflns_theta_full 29.02
_diffrn_reflns_theta_max 28.99
_diffrn_reflns_theta_min 2.03
_diffrn_standards_decay_% 3.5
_diffrn_standards_interval_time 120
_diffrn_standards_number 4
_exptl_absorpt_coefficient_mu 0.285
_exptl_absorpt_correction_type none
_exptl_crystal_colour bronze
_exptl_crystal_density_diffrn 1.351
_exptl_crystal_density_meas 1.3
_exptl_crystal_density_method 'flotation in benzene/CCl~4~'
_exptl_crystal_description bipyramid
_exptl_crystal_F_000 832
_exptl_crystal_size_max 0.135
_exptl_crystal_size_mid 0.120
_exptl_crystal_size_min 0.113
_refine_diff_density_max 0.131
_refine_diff_density_min -0.152
_refine_ls_abs_structure_details 'Flack  (1983)'
_refine_ls_abs_structure_Flack 0.12(12)
_refine_ls_extinction_method none
_refine_ls_goodness_of_fit_ref 0.899
_refine_ls_hydrogen_treatment refall
_refine_ls_matrix_type full
_refine_ls_number_parameters 159
_refine_ls_number_reflns 2590
_refine_ls_number_restraints 0
_refine_ls_restrained_S_all 0.899
_refine_ls_R_factor_all 0.2326
_refine_ls_R_factor_gt 0.0552
_refine_ls_shift/su_max 0.001
_refine_ls_shift/su_mean 0.000
_refine_ls_structure_factor_coef Fsqd
_refine_ls_weighting_details 'w=1/[\s^2^(Fo^2^)+(0.0247P)^2^+0.0000P] where P=(Fo^2^+2Fc^2^)/3'
_refine_ls_weighting_scheme calc
_refine_ls_wR_factor_ref 0.0865
_reflns_number_gt 1857
_reflns_number_total 2791
_reflns_threshold_expression I>2\s(I)
_cod_data_source_file ka1289.cif
_cod_data_source_block I
_cod_depositor_comments
;
The following automatic conversions were performed:

'_refine_ls_weighting_scheme' value 'calc
w=1/[\s^2^(Fo^2^)+(0.0247P)^2^+0.0000P] where P=(Fo^2^+2Fc^2^)/3' was
changed to 'calc'. New tag '_refine_ls_weighting_details' was
created. The value of the new tag was set to
'w=1/[\s^2^(Fo^2^)+(0.0247P)^2^+0.0000P] where P=(Fo^2^+2Fc^2^)/3'.

Automatic conversion script
Id: cif_fix_values 3143 2015-03-26 13:38:13Z robertas 
;
_cod_database_code 2008090
_cod_database_fobs_code 2008090

loop_
_symmetry_equiv_pos_as_xyz
'x, y, z'
'-x, -y, z+1/2'
'-y+1/2, x+1/2, z+3/4'
'y+1/2, -x+1/2, z+1/4'
'-x+1/2, y+1/2, -z+3/4'
'y, x, -z'
'-y, -x, -z+1/2'
'x+1/2, -y+1/2, -z+1/4'

loop_
_atom_site_label
_atom_site_fract_x
_atom_site_fract_y
_atom_site_fract_z
_atom_site_U_iso_or_equiv
_atom_site_adp_type
_atom_site_calc_flag
_atom_site_refinement_flags
_atom_site_occupancy
_atom_site_disorder_assembly
_atom_site_disorder_group
_atom_site_type_symbol
S 0.72097(11) 0.15897(10) 0.89129(2) 0.0678(3) Uani d . 1 . . S
N1 0.6298(4) -0.0542(4) 1.01041(8) 0.0611(7) Uani d . 1 . . N
N2 0.8803(3) -0.0475(3) 0.94143(8) 0.0525(7) Uani d . 1 . . N
C1 0.6095(4) 0.0256(3) 0.97046(10) 0.0521(8) Uani d . 1 . . C
C2 0.4828(5) -0.0627(5) 1.03121(12) 0.0706(10) Uani d . 1 . . C
C3 0.3662(5) 0.0088(4) 1.00526(14) 0.0737(11) Uani d . 1 . . C
C4 0.4456(5) 0.0661(4) 0.96704(13) 0.0670(11) Uani d . 1 . . C
C5 0.7432(4) 0.0356(3) 0.93884(9) 0.0515(8) Uani d . 1 . . C
C6 0.9787(4) -0.0186(4) 0.90404(10) 0.0512(8) Uani d . 1 . . C
C7 1.1298(4) -0.0927(4) 0.89598(13) 0.0611(9) Uani d . 1 . . C
C8 1.2084(5) -0.0642(5) 0.85616(14) 0.0724(10) Uani d . 1 . . C
C9 1.1379(6) 0.0399(5) 0.82444(14) 0.0775(12) Uani d . 1 . . C
C10 0.9907(5) 0.1170(5) 0.83248(12) 0.0698(10) Uani d . 1 . . C
C11 0.9115(4) 0.0878(4) 0.87261(10) 0.0546(8) Uani d . 1 . . C
H1 0.731(3) -0.074(3) 1.0198(8) 0.049(10) Uiso d . 1 . . H
H2 0.465(4) -0.113(4) 1.0594(10) 0.099(13) Uiso d . 1 . . H
H3 0.246(4) 0.028(4) 1.0125(10) 0.098(12) Uiso d . 1 . . H
H4 0.401(4) 0.108(4) 0.9436(9) 0.075(12) Uiso d . 1 . . H
H7 1.170(3) -0.169(3) 0.9159(8) 0.060(10) Uiso d . 1 . . H
H8 1.307(3) -0.116(4) 0.8499(10) 0.080(11) Uiso d . 1 . . H
H9 1.179(4) 0.050(3) 0.7980(10) 0.075(12) Uiso d . 1 . . H
H10 0.938(4) 0.181(3) 0.8090(9) 0.085(12) Uiso d . 1 . . H

loop_
_atom_site_aniso_label
_atom_site_aniso_U_11
_atom_site_aniso_U_22
_atom_site_aniso_U_33
_atom_site_aniso_U_12
_atom_site_aniso_U_13
_atom_site_aniso_U_23
S 0.0809(7) 0.0579(5) 0.0644(5) 0.0138(5) -0.0119(5) 0.0130(5)
N1 0.058(2) 0.073(2) 0.0524(18) 0.0102(16) -0.0073(18) 0.0053(16)
N2 0.0575(17) 0.0518(16) 0.0484(15) 0.0064(15) -0.0089(15) 0.0033(13)
C1 0.061(2) 0.0476(19) 0.0481(18) 0.0018(19) -0.0115(19) 0.0007(17)
C2 0.071(3) 0.084(3) 0.057(2) 0.009(2) 0.004(3) 0.007(2)
C3 0.059(3) 0.079(3) 0.083(3) 0.006(2) -0.001(3) 0.001(2)
C4 0.061(3) 0.073(3) 0.067(2) 0.013(2) -0.015(2) 0.009(2)
C5 0.068(2) 0.0411(18) 0.0456(19) -0.0016(18) -0.018(2) -0.0022(16)
C6 0.058(2) 0.0423(18) 0.0530(19) -0.0052(17) -0.0109(19) 0.0005(18)
C7 0.061(2) 0.063(2) 0.060(2) 0.003(2) -0.010(2) 0.002(2)
C8 0.065(3) 0.075(3) 0.077(3) -0.006(2) 0.006(3) -0.007(2)
C9 0.088(3) 0.081(3) 0.064(3) -0.020(2) 0.009(3) 0.001(3)
C10 0.088(3) 0.057(2) 0.064(2) -0.012(2) -0.003(3) 0.008(2)
C11 0.063(2) 0.0457(19) 0.0549(18) -0.0077(16) -0.0096(19) 0.0039(17)

loop_
_atom_type_symbol
_atom_type_description
_atom_type_scat_dispersion_real
_atom_type_scat_dispersion_imag
_atom_type_scat_source
C C 0.0033 0.0016 'International Tables Vol C Tables 4.2.6.8 and 6.1.1.4'
S S 0.1246 0.1234 'International Tables Vol C Tables 4.2.6.8 and 6.1.1.4'
N N 0.0061 0.0033 'International Tables Vol C Tables 4.2.6.8 and 6.1.1.4'
H H 0.0000 0.0000 'International Tables Vol C Tables 4.2.6.8 and 6.1.1.4'

loop_
_geom_angle_atom_site_label_1
_geom_angle_atom_site_label_2
_geom_angle_atom_site_label_3
_geom_angle
_geom_angle_publ_flag
C11 S C5 89.09(16) yes
C2 N1 C1 109.0(3) yes
C2 N1 H1 131.6(16) no
C1 N1 H1 118.4(17) no
C5 N2 C6 110.6(3) yes
C4 C1 N1 107.1(3) yes
C4 C1 C5 131.5(3) yes
N1 C1 C5 120.9(3) yes
N1 C2 C3 109.0(3) yes
N1 C2 H2 125(2) no
C3 C2 H2 126(2) no
C2 C3 C4 107.2(4) yes
C2 C3 H3 127.8(17) no
C4 C3 H3 124.8(17) no
C1 C4 C3 107.7(4) yes
C1 C4 H4 124(2) no
C3 C4 H4 128(2) no
N2 C5 C1 124.9(3) yes
N2 C5 S 115.5(2) yes
C1 C5 S 119.5(2) yes
C7 C6 C11 119.7(3) yes
C7 C6 N2 124.9(3) yes
C11 C6 N2 115.3(3) yes
C8 C7 C6 119.2(4) yes
C8 C7 H7 121.1(16) no
C6 C7 H7 119.2(17) no
C7 C8 C9 120.5(4) yes
C7 C8 H8 120(2) no
C9 C8 H8 119(2) no
C10 C9 C8 120.8(4) yes
C10 C9 H9 117(2) no
C8 C9 H9 122(2) no
C9 C10 C11 118.6(4) yes
C9 C10 H10 119.6(18) no
C11 C10 H10 121.5(19) no
C10 C11 C6 121.1(3) yes
C10 C11 S 129.4(3) yes
C6 C11 S 109.4(3) yes

loop_
_geom_bond_atom_site_label_1
_geom_bond_atom_site_label_2
_geom_bond_site_symmetry_2
_geom_bond_distance
_geom_bond_publ_flag
S C11 . 1.739(3) yes
S C5 . 1.754(3) yes
N1 C2 . 1.346(4) yes
N1 C1 . 1.374(3) yes
N1 H1 . 0.88(2) no
N2 C5 . 1.299(3) yes
N2 C6 . 1.398(3) yes
C1 C4 . 1.370(4) yes
C1 C5 . 1.443(4) yes
C2 C3 . 1.354(5) yes
C2 H2 . 0.95(3) no
C3 C4 . 1.396(5) yes
C3 H3 . 1.01(3) no
C4 H4 . 0.86(3) no
C6 C7 . 1.383(4) yes
C6 C11 . 1.390(4) yes
C7 C8 . 1.375(5) yes
C7 H7 . 0.92(2) no
C8 C9 . 1.395(5) yes
C8 H8 . 0.92(3) no
C9 C10 . 1.366(5) yes
C9 H9 . 0.86(3) no
C10 C11 . 1.387(4) yes
C10 H10 . 0.97(3) no

loop_
_geom_hbond_atom_site_label_D
_geom_hbond_atom_site_label_H
_geom_hbond_atom_site_label_A
_geom_hbond_site_symmetry_A
_geom_hbond_distance_DH
_geom_hbond_distance_HA
_geom_hbond_distance_DA
_geom_hbond_angle_DHA
N1 H1 N2 6_647 0.88(2) 2.169(7) 3.032(9) 166.0(7)

loop_
_geom_torsion_atom_site_label_1
_geom_torsion_atom_site_label_2
_geom_torsion_atom_site_label_3
_geom_torsion_atom_site_label_4
_geom_torsion
_geom_torsion_publ_flag
C2 N1 C1 C4 -0.1(4) no
C2 N1 C1 C5 -172.8(3) no
C1 N1 C2 C3 0.6(4) no
N1 C2 C3 C4 -0.9(4) no
N1 C1 C4 C3 -0.5(4) no
C5 C1 C4 C3 171.2(3) no
C2 C3 C4 C1 0.8(4) no
C6 N2 C5 C1 175.8(2) no
C6 N2 C5 S -0.8(3) no
C4 C1 C5 N2 -159.6(3) yes
N1 C1 C5 N2 11.1(4) yes
C4 C1 C5 S 16.9(5) yes
N1 C1 C5 S -172.4(2) yes
C11 S C5 N2 1.6(2) no
C11 S C5 C1 -175.2(2) no
C5 N2 C6 C7 -177.7(3) no
C5 N2 C6 C11 -0.7(4) no
C11 C6 C7 C8 -2.3(5) no
N2 C6 C7 C8 174.7(3) no
C6 C7 C8 C9 0.8(5) no
C7 C8 C9 C10 0.8(5) no
C8 C9 C10 C11 -1.0(5) no
C9 C10 C11 C6 -0.5(5) no
C9 C10 C11 S -176.7(3) no
C7 C6 C11 C10 2.2(4) no
N2 C6 C11 C10 -175.1(2) no
C7 C6 C11 S 179.0(2) no
N2 C6 C11 S 1.8(3) no
C5 S C11 C10 174.7(3) no
C5 S C11 C6 -1.8(2) no

loop_
_cod_related_entry_id
_cod_related_entry_database
_cod_related_entry_code
1 ChemSpider 14369879
